data_2208533
loop_
_publ_author_name
'Qiu, Xiao-Yang'
'Liu, Wei-Sheng'
'Zhu, Hai-Liang'
'Ma, Ji-Long'

_publ_section_title 1,6-Bis(4-chlorophenyl)-8-(4-pyridyl)-3,4-dihydropyrrolo[1,2-<i>a</i>]pyrazine
_journal_coeditor_code BV2004
_journal_issue 4
_journal_name_full 'Acta Crystallographica Section E'
_journal_page_first o1625
_journal_page_last o1626
_journal_paper_doi 10.1107/S1600536806009937
_journal_volume 62
_journal_year 2006
_chemical_formula_iupac 'C24 H17 Cl2 N3'
_chemical_formula_moiety 'C24 H17 Cl2 N3'
_chemical_formula_sum 'C24 H17 Cl2 N3'
_chemical_formula_weight 418.31
_chemical_name_systematic
;
1,6-bis(4-chlorophenyl)-3,4-dihydro-8-(4-pyridyl)pyrrolo[1,2-a]pyrazine
;
_space_group_IT_number 14
_symmetry_cell_setting monoclinic
_symmetry_space_group_name_Hall '-P 2yn'
_symmetry_space_group_name_H-M 'P 1 21/n 1'
_atom_sites_solution_hydrogens geom
_atom_sites_solution_primary direct
_atom_sites_solution_secondary difmap
_audit_creation_method SHELXL-97
_cell_angle_alpha 90.00
_cell_angle_beta 102.73(3)
_cell_angle_gamma 90.00
_cell_formula_units_Z 4
_cell_length_a 10.450(2)
_cell_length_b 10.495(2)
_cell_length_c 18.938(4)
_cell_measurement_reflns_used 2865
_cell_measurement_temperature 298(2)
_cell_measurement_theta_max 12.5
_cell_measurement_theta_min 5.0
_cell_volume 2025.9(7)
_computing_cell_refinement 'SAINT (Bruker, 1998)'
_computing_data_collection 'SMART (Bruker, 1998)'
_computing_data_reduction SAINT
_computing_molecular_graphics 'SHELXTL (Sheldrick, 1997b)'
_computing_publication_material SHELXTL
_computing_structure_refinement 'SHELXL97 (Sheldrick, 1997a)'
_computing_structure_solution 'SHELXS97 (Sheldrick, 1997a)'
_diffrn_ambient_temperature 298(2)
_diffrn_measured_fraction_theta_full 0.993
_diffrn_measured_fraction_theta_max 0.993
_diffrn_measurement_device_type 'Bruker SMART APEX area-detector'
_diffrn_measurement_method \w
_diffrn_radiation_monochromator graphite
_diffrn_radiation_source 'fine-focus sealed tube'
_diffrn_radiation_type MoK\a
_diffrn_radiation_wavelength 0.71073
_diffrn_reflns_av_R_equivalents 0.0425
_diffrn_reflns_av_sigmaI/netI 0.0561
_diffrn_reflns_limit_h_max 12
_diffrn_reflns_limit_h_min -12
_diffrn_reflns_limit_k_max 12
_diffrn_reflns_limit_k_min -12
_diffrn_reflns_limit_l_max 22
_diffrn_reflns_limit_l_min -15
_diffrn_reflns_number 8122
_diffrn_reflns_theta_full 25.00
_diffrn_reflns_theta_max 25.00
_diffrn_reflns_theta_min 2.06
_diffrn_standards_decay_% 0
_diffrn_standards_number 0
_exptl_absorpt_coefficient_mu 0.336
_exptl_absorpt_correction_T_max 0.967
_exptl_absorpt_correction_T_min 0.935
_exptl_absorpt_correction_type multi-scan
_exptl_absorpt_process_details '(SADABS; Sheldrick, 1996)'
_exptl_crystal_colour brown
_exptl_crystal_density_diffrn 1.371
_exptl_crystal_density_method 'not measured'
_exptl_crystal_description block
_exptl_crystal_F_000 864
_exptl_crystal_size_max 0.42
_exptl_crystal_size_mid 0.15
_exptl_crystal_size_min 0.07
_refine_diff_density_max 0.334
_refine_diff_density_min -0.204
_refine_ls_extinction_method none
_refine_ls_goodness_of_fit_ref 1.129
_refine_ls_hydrogen_treatment constr
_refine_ls_matrix_type full
_refine_ls_number_parameters 262
_refine_ls_number_reflns 3553
_refine_ls_number_restraints 0
_refine_ls_restrained_S_all 1.129
_refine_ls_R_factor_all 0.0996
_refine_ls_R_factor_gt 0.0765
_refine_ls_shift/su_max 0.027
_refine_ls_shift/su_mean 0.004
_refine_ls_structure_factor_coef Fsqd
_refine_ls_weighting_details 'calc w=1/[\s^2^(Fo^2^)+(0.0608P)^2^+1.6146P] where P=(Fo^2^+2Fc^2^)/3'
_refine_ls_weighting_scheme calc
_refine_ls_wR_factor_gt 0.1647
_refine_ls_wR_factor_ref 0.1742
_reflns_number_gt 2670
_reflns_number_total 3553
_reflns_threshold_expression I>2\s(I)
_cod_data_source_file bv2004.cif
_cod_data_source_block I
_cod_depositor_comments
;
The following automatic conversions were performed:
'_symmetry_cell_setting' value 'Monoclinic' changed to 'monoclinic'
according to '/home/saulius/struct/CIF-dictionaries/cif_core.dic'
dictionary named 'cif_core.dic' version 2.4.1 from 2010-06-29.

Automatic conversion script
Id: cif_fix_enum 1527 2010-12-29 10:47:43Z saulius 

The following automatic conversions were performed:

'_symmetry_cell_setting' value 'Monoclinic' changed to 'monoclinic'
according to /home/saulius/struct/CIF-dictionaries/cif_core.dic
dictionary named 'cif_core.dic' version 2.4.1 from 2010-06-29.

Automatic conversion script
Id: cif_fix_values 1715 2011-07-08 13:25:40Z adriana 
;
_cod_original_cell_volume 2026.0(7)
_cod_original_sg_symbol_H-M 'P 21/n'
_cod_database_code 2208533
_cod_database_fobs_code 2208533

loop_
_symmetry_equiv_pos_as_xyz
'x, y, z'
'-x+1/2, y+1/2, -z+1/2'
'-x, -y, -z'
'x-1/2, -y-1/2, z-1/2'

loop_
_atom_site_type_symbol
_atom_site_label
_atom_site_fract_x
_atom_site_fract_y
_atom_site_fract_z
_atom_site_U_iso_or_equiv
_atom_site_adp_type
_atom_site_calc_flag
_atom_site_refinement_flags
_atom_site_occupancy
C C1 0.9394(4) 0.0919(4) 0.1058(2) 0.0531(11) Uani d . 1
C C2 0.9555(4) 0.2189(4) 0.0918(2) 0.0556(12) Uani d . 1
H H2A 1.0328 0.2484 0.0808 0.067 Uiso calc R 1
C C3 0.8546(4) 0.3005(4) 0.0943(2) 0.0515(11) Uani d . 1
H H3B 0.8648 0.3865 0.0852 0.062 Uiso calc R 1
C C4 0.7370(4) 0.2595(4) 0.11007(19) 0.0388(9) Uani d . 1
C C5 0.7252(4) 0.1317(4) 0.1245(2) 0.0449(10) Uani d . 1
H H5A 0.6485 0.1020 0.1361 0.054 Uiso calc R 1
C C6 0.8259(4) 0.0470(4) 0.1220(2) 0.0502(11) Uani d . 1
H H6A 0.8166 -0.0391 0.1311 0.060 Uiso calc R 1
C C7 0.6355(3) 0.3537(4) 0.1126(2) 0.0381(9) Uani d . 1
C C8 0.6486(4) 0.4784(4) 0.1346(2) 0.0417(9) Uani d . 1
H H8 0.7279 0.5200 0.1518 0.050 Uiso calc R 1
C C9 0.5236(4) 0.5341(4) 0.1273(2) 0.0386(9) Uani d . 1
C C10 0.4343(3) 0.4387(3) 0.10023(19) 0.0368(9) Uani d . 1
C C11 0.4973(4) 0.6692(3) 0.1376(2) 0.0387(9) Uani d . 1
C C12 0.5695(5) 0.7394(4) 0.1946(2) 0.0571(12) Uani d . 1
H H12A 0.6346 0.7004 0.2293 0.069 Uiso calc R 1
C C13 0.5443(6) 0.8666(5) 0.1995(3) 0.0785(16) Uani d . 1
H H13A 0.5927 0.9106 0.2391 0.094 Uiso calc R 1
C C14 0.3878(4) 0.8640(4) 0.0979(3) 0.0583(12) Uani d . 1
H H14A 0.3240 0.9059 0.0638 0.070 Uiso calc R 1
C C15 0.4045(4) 0.7363(4) 0.0887(2) 0.0440(10) Uani d . 1
H H15A 0.3529 0.6946 0.0492 0.053 Uiso calc R 1
C C16 0.2915(4) 0.4294(4) 0.0854(2) 0.0384(9) Uani d . 1
C C17 0.2158(4) 0.5151(4) 0.1232(2) 0.0389(9) Uani d . 1
C C18 0.2549(4) 0.5369(4) 0.1967(2) 0.0512(11) Uani d . 1
H H18A 0.3330 0.5020 0.2225 0.061 Uiso calc R 1
C C19 0.1787(4) 0.6103(4) 0.2321(2) 0.0577(12) Uani d . 1
H H19A 0.2050 0.6246 0.2817 0.069 Uiso calc R 1
C C20 0.0640(4) 0.6617(4) 0.1933(2) 0.0484(10) Uani d . 1
C C21 0.0246(4) 0.6432(4) 0.1204(2) 0.0494(11) Uani d . 1
H H21A -0.0520 0.6807 0.0944 0.059 Uiso calc R 1
C C22 0.0997(4) 0.5683(4) 0.0863(2) 0.0468(10) Uani d . 1
H H22A 0.0717 0.5530 0.0369 0.056 Uiso calc R 1
C C23 0.3069(4) 0.2598(4) 0.0083(2) 0.0497(11) Uani d . 1
H H23A 0.3293 0.3031 -0.0326 0.060 Uiso calc R 1
H H23B 0.2552 0.1853 -0.0100 0.060 Uiso calc R 1
C C24 0.4321(4) 0.2171(4) 0.0596(2) 0.0457(10) Uani d . 1
H H24A 0.4116 0.1645 0.0978 0.055 Uiso calc R 1
H H24B 0.4853 0.1676 0.0337 0.055 Uiso calc R 1
N N1 0.4564(5) 0.9319(4) 0.1521(2) 0.0715(12) Uani d . 1
N N2 0.5027(3) 0.3313(3) 0.09026(16) 0.0372(7) Uani d . 1
N N3 0.2276(3) 0.3448(3) 0.04205(18) 0.0481(9) Uani d . 1
Cl Cl1 1.06627(13) -0.01467(13) 0.10264(8) 0.0821(5) Uani d . 1
Cl Cl2 -0.03401(12) 0.75199(12) 0.23799(7) 0.0711(4) Uani d . 1

loop_
_atom_site_aniso_label
_atom_site_aniso_U_11
_atom_site_aniso_U_22
_atom_site_aniso_U_33
_atom_site_aniso_U_12
_atom_site_aniso_U_13
_atom_site_aniso_U_23
C1 0.048(3) 0.066(3) 0.046(3) 0.019(2) 0.012(2) 0.000(2)
C2 0.046(3) 0.063(3) 0.062(3) 0.004(2) 0.021(2) 0.009(2)
C3 0.049(3) 0.049(2) 0.060(3) 0.000(2) 0.019(2) 0.006(2)
C4 0.043(2) 0.044(2) 0.030(2) 0.0016(17) 0.0101(17) 0.0016(17)
C5 0.046(2) 0.044(2) 0.046(2) -0.0004(19) 0.0145(19) 0.0015(19)
C6 0.058(3) 0.043(2) 0.048(3) 0.005(2) 0.009(2) 0.000(2)
C7 0.039(2) 0.039(2) 0.039(2) 0.0004(17) 0.0158(17) 0.0058(17)
C8 0.039(2) 0.041(2) 0.045(2) -0.0024(17) 0.0098(17) 0.0044(18)
C9 0.038(2) 0.039(2) 0.039(2) -0.0018(17) 0.0079(17) 0.0047(17)
C10 0.038(2) 0.039(2) 0.035(2) 0.0019(17) 0.0127(16) -0.0003(17)
C11 0.042(2) 0.039(2) 0.038(2) -0.0010(17) 0.0140(17) 0.0009(17)
C12 0.071(3) 0.044(3) 0.047(3) -0.002(2) -0.006(2) -0.002(2)
C13 0.117(5) 0.048(3) 0.062(3) -0.016(3) 0.002(3) -0.013(3)
C14 0.063(3) 0.050(3) 0.066(3) 0.016(2) 0.022(2) 0.015(2)
C15 0.042(2) 0.047(3) 0.043(2) 0.0019(18) 0.0077(18) 0.0022(19)
C16 0.040(2) 0.046(2) 0.031(2) 0.0002(18) 0.0106(16) -0.0002(18)
C17 0.038(2) 0.044(2) 0.037(2) -0.0028(17) 0.0138(17) -0.0025(17)
C18 0.046(2) 0.067(3) 0.042(3) 0.013(2) 0.0123(19) 0.009(2)
C19 0.063(3) 0.077(3) 0.034(2) 0.013(2) 0.012(2) -0.003(2)
C20 0.052(3) 0.048(3) 0.052(3) 0.007(2) 0.025(2) -0.002(2)
C21 0.041(2) 0.056(3) 0.050(3) 0.007(2) 0.0063(19) -0.005(2)
C22 0.039(2) 0.060(3) 0.039(2) -0.0006(19) 0.0031(18) -0.015(2)
C23 0.046(2) 0.055(3) 0.048(3) -0.002(2) 0.011(2) -0.017(2)
C24 0.050(2) 0.043(2) 0.049(3) -0.0025(19) 0.020(2) -0.0091(19)
N1 0.107(3) 0.042(2) 0.068(3) 0.007(2) 0.023(2) 0.001(2)
N2 0.0404(18) 0.0350(18) 0.0387(19) -0.0004(14) 0.0143(14) -0.0018(14)
N3 0.0417(19) 0.057(2) 0.046(2) -0.0022(16) 0.0113(15) -0.0108(17)
Cl1 0.0689(8) 0.0860(10) 0.0945(11) 0.0351(7) 0.0247(7) -0.0021(8)
Cl2 0.0782(9) 0.0798(9) 0.0635(8) 0.0259(7) 0.0334(7) -0.0040(6)

loop_
_atom_type_symbol
_atom_type_description
_atom_type_scat_dispersion_real
_atom_type_scat_dispersion_imag
_atom_type_scat_source
C C 0.0033 0.0016 'International Tables Vol C Tables 4.2.6.8 and 6.1.1.4'
H H 0.0000 0.0000 'International Tables Vol C Tables 4.2.6.8 and 6.1.1.4'
N N 0.0061 0.0033 'International Tables Vol C Tables 4.2.6.8 and 6.1.1.4'
Cl Cl 0.1484 0.1585 'International Tables Vol C Tables 4.2.6.8 and 6.1.1.4'

loop_
_geom_angle_atom_site_label_1
_geom_angle_atom_site_label_2
_geom_angle_atom_site_label_3
_geom_angle
C6 C1 C2 121.6(4)
C6 C1 Cl1 119.2(4)
C2 C1 Cl1 119.2(3)
C3 C2 C1 118.1(4)
C3 C2 H2A 120.9
C1 C2 H2A 120.9
C2 C3 C4 122.5(4)
C2 C3 H3B 118.8
C4 C3 H3B 118.8
C5 C4 C3 117.6(4)
C5 C4 C7 123.7(4)
C3 C4 C7 118.6(3)
C4 C5 C6 121.0(4)
C4 C5 H5A 119.5
C6 C5 H5A 119.5
C1 C6 C5 119.2(4)
C1 C6 H6A 120.4
C5 C6 H6A 120.4
C8 C7 N2 106.4(3)
C8 C7 C4 129.2(3)
N2 C7 C4 124.4(3)
C7 C8 C9 109.8(3)
C7 C8 H8 125.1
C9 C8 H8 125.1
C10 C9 C8 105.7(3)
C10 C9 C11 128.1(3)
C8 C9 C11 125.8(3)
N2 C10 C9 108.4(3)
N2 C10 C16 117.4(3)
C9 C10 C16 134.1(3)
C15 C11 C12 115.7(4)
C15 C11 C9 122.0(3)
C12 C11 C9 122.2(4)
C13 C12 C11 119.5(4)
C13 C12 H12A 120.3
C11 C12 H12A 120.3
N1 C13 C12 125.1(4)
N1 C13 H13A 117.5
C12 C13 H13A 117.5
N1 C14 C15 124.3(4)
N1 C14 H14A 117.8
C15 C14 H14A 117.8
C14 C15 C11 120.4(4)
C14 C15 H15A 119.8
C11 C15 H15A 119.8
N3 C16 C10 122.2(3)
N3 C16 C17 117.9(3)
C10 C16 C17 119.8(3)
C22 C17 C18 118.5(4)
C22 C17 C16 120.3(3)
C18 C17 C16 121.1(3)
C17 C18 C19 120.5(4)
C17 C18 H18A 119.7
C19 C18 H18A 119.7
C20 C19 C18 119.2(4)
C20 C19 H19A 120.4
C18 C19 H19A 120.4
C21 C20 C19 121.3(4)
C21 C20 Cl2 119.3(3)
C19 C20 Cl2 119.4(3)
C20 C21 C22 118.9(4)
C20 C21 H21A 120.6
C22 C21 H21A 120.6
C21 C22 C17 121.7(4)
C21 C22 H22A 119.2
C17 C22 H22A 119.2
N3 C23 C24 113.2(3)
N3 C23 H23A 108.9
C24 C23 H23A 108.9
N3 C23 H23B 108.9
C24 C23 H23B 108.9
H23A C23 H23B 107.7
N2 C24 C23 107.5(3)
N2 C24 H24A 110.2
C23 C24 H24A 110.2
N2 C24 H24B 110.2
C23 C24 H24B 110.2
H24A C24 H24B 108.5
C14 N1 C13 115.0(4)
C10 N2 C7 109.7(3)
C10 N2 C24 119.8(3)
C7 N2 C24 130.4(3)
C16 N3 C23 115.8(3)

loop_
_geom_bond_atom_site_label_1
_geom_bond_atom_site_label_2
_geom_bond_distance
_geom_bond_publ_flag
C1 C6 1.372(6) ?
C1 C2 1.377(6) ?
C1 Cl1 1.746(4) ?
C2 C3 1.367(6) ?
C2 H2A 0.9300 ?
C3 C4 1.395(5) ?
C3 H3B 0.9300 ?
C4 C5 1.379(5) ?
C4 C7 1.458(5) ?
C5 C6 1.386(5) ?
C5 H5A 0.9300 ?
C6 H6A 0.9300 ?
C7 C8 1.372(5) y
C7 N2 1.379(4) y
C8 C9 1.409(5) ?
C8 H8 0.9300 ?
C9 C10 1.387(5) y
C9 C11 1.465(5) ?
C10 N2 1.370(4) y
C10 C16 1.460(5) ?
C11 C15 1.378(5) ?
C11 C12 1.385(5) y
C12 C13 1.367(6) ?
C12 H12A 0.9300 ?
C13 N1 1.325(6) ?
C13 H13A 0.9300 ?
C14 N1 1.324(6) y
C14 C15 1.367(6) ?
C14 H14A 0.9300 ?
C15 H15A 0.9300 ?
C16 N3 1.290(5) y
C16 C17 1.483(5) ?
C17 C22 1.378(5) ?
C17 C18 1.380(5) ?
C18 C19 1.383(6) ?
C18 H18A 0.9300 ?
C19 C20 1.371(6) ?
C19 H19A 0.9300 ?
C20 C21 1.365(6) ?
C20 Cl2 1.745(4) ?
C21 C22 1.369(5) ?
C21 H21A 0.9300 ?
C22 H22A 0.9300 ?
C23 N3 1.458(5) y
C23 C24 1.515(5) ?
C23 H23A 0.9700 ?
C23 H23B 0.9700 ?
C24 N2 1.459(5) y
C24 H24A 0.9700 ?
C24 H24B 0.9700 ?

loop_
_geom_torsion_atom_site_label_1
_geom_torsion_atom_site_label_2
_geom_torsion_atom_site_label_3
_geom_torsion_atom_site_label_4
_geom_torsion
_geom_torsion_publ_flag
C6 C1 C2 C3 0.0(7) ?
Cl1 C1 C2 C3 179.8(3) ?
C1 C2 C3 C4 -0.4(7) ?
C2 C3 C4 C5 1.0(6) ?
C2 C3 C4 C7 179.2(4) ?
C3 C4 C5 C6 -1.3(6) ?
C7 C4 C5 C6 -179.3(4) ?
C2 C1 C6 C5 -0.3(6) ?
Cl1 C1 C6 C5 180.0(3) ?
C4 C5 C6 C1 0.9(6) ?
C5 C4 C7 C8 144.3(4) ?
C3 C4 C7 C8 -33.7(6) ?
C5 C4 C7 N2 -37.3(6) ?
C3 C4 C7 N2 144.7(4) ?
N2 C7 C8 C9 1.0(4) ?
C4 C7 C8 C9 179.6(4) ?
C7 C8 C9 C10 0.1(4) ?
C7 C8 C9 C11 -172.7(4) ?
C8 C9 C10 N2 -1.2(4) ?
C11 C9 C10 N2 171.4(3) ?
C8 C9 C10 C16 174.7(4) y
C11 C9 C10 C16 -12.6(7) ?
C10 C9 C11 C15 -38.4(6) ?
C8 C9 C11 C15 132.8(4) ?
C10 C9 C11 C12 145.7(4) ?
C8 C9 C11 C12 -43.1(6) ?
C15 C11 C12 C13 0.8(7) ?
C9 C11 C12 C13 177.0(4) ?
C11 C12 C13 N1 -1.8(9) ?
N1 C14 C15 C11 0.2(7) ?
C12 C11 C15 C14 -0.1(6) ?
C9 C11 C15 C14 -176.2(4) ?
N2 C10 C16 N3 -24.0(5) ?
C9 C10 C16 N3 160.3(4) ?
N2 C10 C16 C17 153.1(3) ?
C9 C10 C16 C17 -22.5(6) ?
N3 C16 C17 C22 -43.4(5) y
C10 C16 C17 C22 139.3(4) ?
N3 C16 C17 C18 132.4(4) ?
C10 C16 C17 C18 -44.9(5) ?
C22 C17 C18 C19 0.1(6) ?
C16 C17 C18 C19 -175.7(4) ?
C17 C18 C19 C20 -0.3(7) ?
C18 C19 C20 C21 -0.9(7) ?
C18 C19 C20 Cl2 178.8(3) ?
C19 C20 C21 C22 2.1(7) ?
Cl2 C20 C21 C22 -177.6(3) ?
C20 C21 C22 C17 -2.2(6) ?
C18 C17 C22 C21 1.1(6) ?
C16 C17 C22 C21 177.0(4) ?
N3 C23 C24 N2 -54.5(4) ?
C15 C14 N1 C13 -1.0(7) ?
C12 C13 N1 C14 1.8(8) ?
C9 C10 N2 C7 1.9(4) ?
C16 C10 N2 C7 -174.9(3) ?
C9 C10 N2 C24 -177.8(3) ?
C16 C10 N2 C24 5.5(5) y
C8 C7 N2 C10 -1.7(4) ?
C4 C7 N2 C10 179.5(3) ?
C8 C7 N2 C24 177.9(4) y
C4 C7 N2 C24 -0.8(6) ?
C23 C24 N2 C10 31.1(5) ?
C23 C24 N2 C7 -148.5(4) ?
C10 C16 N3 C23 -0.6(5) ?
C17 C16 N3 C23 -177.8(3) ?
C24 C23 N3 C16 40.6(5) ?

loop_
_cod_related_entry_id
_cod_related_entry_database
_cod_related_entry_code
1 ChemSpider 21128573
